data_4517704
loop_
_publ_author_name
'Emami, Marzieh'
'Bikas, Rahman'
'Noshiranzadeh, Nader'
'Kozakiewicz, Anna'
'Lis, Tadeusz'

_publ_section_title
;
 Cu(II)-Hydrazide Coordination Compound Supported on Silica Gel as an
 Efficient and Recyclable Heterogeneous Catalyst for Green Click Synthesis
 of \b-Hydroxy-1,2,3-triazoles in Water
;
_journal_name_full 'ACS Omega'
_journal_paper_doi 10.1021/acsomega.0c01491
_journal_year 2020
_chemical_formula_moiety 'C11 H13 N3 O'
_chemical_formula_sum 'C11 H13 N3 O'
_chemical_formula_weight 203.24
_space_group_crystal_system orthorhombic
_space_group_IT_number 29
_space_group_name_Hall 'P 2c -2ac'
_space_group_name_H-M_alt 'P c a 21'
_atom_sites_solution_hydrogens mixed
_atom_sites_solution_primary direct
_atom_sites_solution_secondary difmap
_audit_creation_method SHELXL-2014
_cell_angle_alpha 90
_cell_angle_beta 90
_cell_angle_gamma 90
_cell_formula_units_Z 4
_cell_length_a 9.873(2)
_cell_length_b 12.958(3)
_cell_length_c 8.353(2)
_cell_measurement_reflns_used 1476
_cell_measurement_temperature 293(2)
_cell_measurement_theta_max 22.6070
_cell_measurement_theta_min 2.5780
_cell_volume 1068.6(4)
_computing_cell_refinement 'Oxford Diffraction CrysAlis'
_computing_data_collection 'Oxford Diffraction CrysAlis'
_computing_data_reduction 'Oxford Diffraction CrysAlis'
_computing_publication_material 'CIFTAB (Sheldrick, 2014)'
_computing_structure_refinement 'SHELXL-2014 (Sheldrick, 2014)'
_computing_structure_solution 'SHELX-97 (Sheldrick, 1997)'
_diffrn_ambient_temperature 293(2)
_diffrn_detector_area_resol_mean 8.2564
_diffrn_measured_fraction_theta_full 0.999
_diffrn_measured_fraction_theta_max 0.919
_diffrn_measurement_device_type 'Oxford Sapphire CCD'
_diffrn_measurement_method \q/2\q
_diffrn_radiation_type MoK\a
_diffrn_radiation_wavelength 0.71073
_diffrn_reflns_av_R_equivalents 0.0568
_diffrn_reflns_av_unetI/netI 0.0775
_diffrn_reflns_Laue_measured_fraction_full 0.999
_diffrn_reflns_Laue_measured_fraction_max 0.919
_diffrn_reflns_limit_h_max 13
_diffrn_reflns_limit_h_min -12
_diffrn_reflns_limit_k_max 15
_diffrn_reflns_limit_k_min -17
_diffrn_reflns_limit_l_max 10
_diffrn_reflns_limit_l_min -10
_diffrn_reflns_number 6748
_diffrn_reflns_point_group_measured_fraction_full 0.998
_diffrn_reflns_point_group_measured_fraction_max 0.888
_diffrn_reflns_theta_full 25.242
_diffrn_reflns_theta_max 28.603
_diffrn_reflns_theta_min 2.594
_diffrn_source 'fine-focus sealed tube'
_exptl_absorpt_coefficient_mu 0.085
_exptl_absorpt_correction_T_max 0.994
_exptl_absorpt_correction_T_min 0.948
_exptl_absorpt_correction_type analytical
_exptl_absorpt_process_details 'Oxford Diffraction CrysAlis'
_exptl_crystal_colour colourless
_exptl_crystal_density_diffrn 1.263
_exptl_crystal_description needle
_exptl_crystal_F_000 432
_exptl_crystal_size_max 0.611
_exptl_crystal_size_mid 0.120
_exptl_crystal_size_min 0.092
_refine_diff_density_max 0.135
_refine_diff_density_min -0.120
_refine_diff_density_rms 0.031
_refine_ls_abs_structure_details
;
 Flack x determined using 413 quotients [(I+)-(I-)]/[(I+)+(I-)]
 (Parsons, Flack and Wagner, Acta Cryst. B69 (2013) 249-259).
;
_refine_ls_abs_structure_Flack 0.3(10)
_refine_ls_extinction_method none
_refine_ls_goodness_of_fit_ref 0.956
_refine_ls_hydrogen_treatment constr
_refine_ls_matrix_type full
_refine_ls_number_parameters 137
_refine_ls_number_reflns 2431
_refine_ls_number_restraints 1
_refine_ls_restrained_S_all 0.956
_refine_ls_R_factor_all 0.1154
_refine_ls_R_factor_gt 0.0483
_refine_ls_shift/su_max 0.000
_refine_ls_shift/su_mean 0.000
_refine_ls_structure_factor_coef Fsqd
_refine_ls_weighting_details 'w=1/[\s^2^(Fo^2^)+(0.0147P)^2^] where P=(Fo^2^+2Fc^2^)/3'
_refine_ls_weighting_scheme calc
_refine_ls_wR_factor_gt 0.0654
_refine_ls_wR_factor_ref 0.0869
_reflns_Friedel_coverage 0.806
_reflns_Friedel_fraction_full 0.997
_reflns_Friedel_fraction_max 0.852
_reflns_number_gt 1295
_reflns_number_total 2431
_reflns_threshold_expression 'I > 2\s(I)'
_cod_data_source_file ao0c01491_si_004.cif
_cod_data_source_block m4a
_cod_database_code 4517704
_shelx_space_group_comment
;
The symmetry employed for this shelxl refinement is uniquely defined
by the following loop, which should always be used as a source of
symmetry information in preference to the above space-group names.
They are only intended as comments.
;
_shelx_estimated_absorpt_t_min 0.950
_shelx_estimated_absorpt_t_max 0.992
_shelxl_version_number 2014-3

loop_
_space_group_symop_operation_xyz
'x, y, z'
'-x, -y, z+1/2'
'x+1/2, -y, z'
'-x+1/2, y, z+1/2'

loop_
_atom_site_label
_atom_site_type_symbol
_atom_site_fract_x
_atom_site_fract_y
_atom_site_fract_z
_atom_site_U_iso_or_equiv
_atom_site_adp_type
_atom_site_occupancy
_atom_site_site_symmetry_order
_atom_site_calc_flag
_atom_site_refinement_flags_posn
_atom_site_refinement_flags_adp
_atom_site_refinement_flags_occupancy
_atom_site_disorder_assembly
_atom_site_disorder_group
C1 C -0.0298(4) -1.3218(3) -0.7804(5) 0.0579(11) Uani 1 1 d . . . . .
H1A H 0.0284 -1.2875 -0.8499 0.070 Uiso 1 1 calc R U . . .
C2 C -0.0006(5) -1.4214(4) -0.7326(6) 0.0748(15) Uani 1 1 d . . . . .
H2A H 0.0765 -1.4540 -0.7717 0.090 Uiso 1 1 calc R U . . .
C3 C -0.0842(5) -1.4729(4) -0.6276(6) 0.0779(16) Uani 1 1 d . . . . .
H3A H -0.0620 -1.5389 -0.5929 0.094 Uiso 1 1 calc R U . . .
C4 C -0.2011(5) -1.4259(4) -0.5743(6) 0.0699(14) Uani 1 1 d . . . . .
H4A H -0.2593 -1.4613 -0.5062 0.084 Uiso 1 1 calc R U . . .
C5 C -0.2321(4) -1.3265(3) -0.6216(5) 0.0577(11) Uani 1 1 d . . . . .
H5A H -0.3107 -1.2953 -0.5841 0.069 Uiso 1 1 calc R U . . .
C6 C -0.1465(4) -1.2725(3) -0.7251(5) 0.0449(10) Uani 1 1 d . . . . .
C7 C -0.1774(3) -1.1674(3) -0.7732(4) 0.0426(9) Uani 1 1 d . . . . .
N8 N -0.3039(3) -1.1262(2) -0.7579(5) 0.0585(10) Uani 1 1 d . . . . .
N9 N -0.3013(3) -1.0299(3) -0.8127(4) 0.0609(11) Uani 1 1 d . . . . .
N10 N -0.1737(3) -1.0106(3) -0.8588(4) 0.0470(8) Uani 1 1 d . . . . .
C11 C -0.0962(4) -1.0932(3) -0.8372(5) 0.0491(10) Uani 1 1 d . . . . .
H11A H -0.0045 -1.0992 -0.8611 0.059 Uiso 1 1 calc R U . . .
C12 C -0.1402(4) -0.9101(3) -0.9253(5) 0.0509(11) Uani 1 1 d . . . . .
H12A H -0.1967 -0.8974 -1.0182 0.061 Uiso 1 1 calc R U . . .
H12B H -0.0466 -0.9106 -0.9607 0.061 Uiso 1 1 calc R U . . .
C13 C -0.1596(4) -0.8233(3) -0.8064(5) 0.0521(11) Uani 1 1 d . . . . .
H13A H -0.2554 -0.8227 -0.7756 0.062 Uiso 1 1 calc R U . . .
O15 O -0.0823(2) -0.8402(2) -0.6653(3) 0.0605(8) Uani 1 1 d . . . . .
H15A H -0.0014 -0.8378 -0.6871 0.073 Uiso 1 1 calc R U . . .
C14 C -0.1284(4) -0.7207(3) -0.8816(6) 0.0812(16) Uani 1 1 d . . . . .
H14A H -0.1823 -0.7120 -0.9763 0.122 Uiso 1 1 calc R U . . .
H14B H -0.1487 -0.6665 -0.8070 0.122 Uiso 1 1 calc R U . . .
H14C H -0.0341 -0.7179 -0.9095 0.122 Uiso 1 1 calc R U . . .

loop_
_atom_site_aniso_label
_atom_site_aniso_U_11
_atom_site_aniso_U_22
_atom_site_aniso_U_33
_atom_site_aniso_U_23
_atom_site_aniso_U_13
_atom_site_aniso_U_12
C1 0.056(2) 0.068(3) 0.050(3) -0.003(2) -0.001(2) 0.015(2)
C2 0.087(4) 0.081(4) 0.057(3) -0.010(3) -0.005(3) 0.031(3)
C3 0.115(4) 0.059(3) 0.059(4) 0.000(3) -0.017(4) 0.018(3)
C4 0.087(4) 0.063(3) 0.061(3) 0.004(3) -0.001(3) -0.007(3)
C5 0.064(3) 0.052(3) 0.056(3) 0.001(2) -0.001(3) -0.002(3)
C6 0.043(2) 0.052(2) 0.040(2) -0.006(2) -0.006(2) -0.001(2)
C7 0.036(2) 0.051(2) 0.041(2) -0.004(2) 0.001(2) -0.0015(19)
N8 0.0418(18) 0.054(2) 0.080(3) 0.005(2) 0.008(2) 0.0015(16)
N9 0.0353(18) 0.066(2) 0.081(3) 0.006(2) 0.0046(18) 0.0007(17)
N10 0.0399(18) 0.052(2) 0.049(2) -0.0006(18) 0.0013(18) -0.0038(17)
C11 0.0374(19) 0.056(3) 0.054(3) -0.004(2) -0.001(2) 0.008(2)
C12 0.050(2) 0.058(3) 0.045(3) 0.004(2) 0.004(2) 0.000(2)
C13 0.045(2) 0.063(3) 0.048(3) 0.006(2) 0.004(2) -0.002(2)
O15 0.0451(14) 0.092(2) 0.0444(18) -0.0052(15) 0.0003(15) 0.0000(17)
C14 0.109(4) 0.057(3) 0.078(4) 0.007(3) 0.016(4) -0.010(3)

loop_
_atom_type_symbol
_atom_type_description
_atom_type_scat_dispersion_real
_atom_type_scat_dispersion_imag
_atom_type_scat_source
C C 0.0033 0.0016 'International Tables Vol C Tables 4.2.6.8 and 6.1.1.4'
H H 0.0000 0.0000 'International Tables Vol C Tables 4.2.6.8 and 6.1.1.4'
N N 0.0061 0.0033 'International Tables Vol C Tables 4.2.6.8 and 6.1.1.4'
O O 0.0106 0.0060 'International Tables Vol C Tables 4.2.6.8 and 6.1.1.4'

loop_
_geom_angle_atom_site_label_1
_geom_angle_atom_site_label_2
_geom_angle_atom_site_label_3
_geom_angle
_geom_angle_site_symmetry_1
_geom_angle_site_symmetry_3
_geom_angle_publ_flag
C2 C1 C6 120.3(4) . . ?
C2 C1 H1A 119.9 . . ?
C6 C1 H1A 119.9 . . ?
C3 C2 C1 120.8(4) . . ?
C3 C2 H2A 119.6 . . ?
C1 C2 H2A 119.6 . . ?
C2 C3 C4 119.6(5) . . ?
C2 C3 H3A 120.2 . . ?
C4 C3 H3A 120.2 . . ?
C3 C4 C5 120.3(5) . . ?
C3 C4 H4A 119.8 . . ?
C5 C4 H4A 119.8 . . ?
C4 C5 C6 120.7(4) . . ?
C4 C5 H5A 119.7 . . ?
C6 C5 H5A 119.7 . . ?
C1 C6 C5 118.3(4) . . ?
C1 C6 C7 120.7(4) . . ?
C5 C6 C7 121.0(4) . . ?
C11 C7 N8 107.5(3) . . ?
C11 C7 C6 130.3(3) . . ?
N8 C7 C6 122.2(3) . . ?
N9 N8 C7 108.5(3) . . ?
N8 N9 N10 107.0(3) . . ?
C11 N10 N9 110.6(3) . . ?
C11 N10 C12 130.0(3) . . ?
N9 N10 C12 119.4(3) . . ?
N10 C11 C7 106.4(3) . . ?
N10 C11 H11A 126.8 . . ?
C7 C11 H11A 126.8 . . ?
N10 C12 C13 112.7(3) . . ?
N10 C12 H12A 109.1 . . ?
C13 C12 H12A 109.1 . . ?
N10 C12 H12B 109.1 . . ?
C13 C12 H12B 109.1 . . ?
H12A C12 H12B 107.8 . . ?
O15 C13 C14 111.9(4) . . ?
O15 C13 C12 111.2(3) . . ?
C14 C13 C12 111.0(3) . . ?
O15 C13 H13A 107.5 . . ?
C14 C13 H13A 107.5 . . ?
C12 C13 H13A 107.5 . . ?
C13 O15 H15A 109.5 . . ?
C13 C14 H14A 109.5 . . ?
C13 C14 H14B 109.5 . . ?
H14A C14 H14B 109.5 . . ?
C13 C14 H14C 109.5 . . ?
H14A C14 H14C 109.5 . . ?
H14B C14 H14C 109.5 . . ?

loop_
_geom_bond_atom_site_label_1
_geom_bond_atom_site_label_2
_geom_bond_distance
_geom_bond_site_symmetry_2
_geom_bond_publ_flag
C1 C2 1.381(5) . ?
C1 C6 1.396(5) . ?
C1 H1A 0.9300 . ?
C2 C3 1.377(6) . ?
C2 H2A 0.9300 . ?
C3 C4 1.378(6) . ?
C3 H3A 0.9300 . ?
C4 C5 1.381(5) . ?
C4 H4A 0.9300 . ?
C5 C6 1.397(5) . ?
C5 H5A 0.9300 . ?
C6 C7 1.452(5) . ?
C7 C11 1.361(5) . ?
C7 N8 1.364(4) . ?
N8 N9 1.329(4) . ?
N9 N10 1.340(3) . ?
N10 C11 1.329(4) . ?
N10 C12 1.454(4) . ?
C11 H11A 0.9300 . ?
C12 C13 1.513(5) . ?
C12 H12A 0.9700 . ?
C12 H12B 0.9700 . ?
C13 O15 1.421(4) . ?
C13 C14 1.502(5) . ?
C13 H13A 0.9800 . ?
O15 H15A 0.8200 . ?
C14 H14A 0.9600 . ?
C14 H14B 0.9600 . ?
C14 H14C 0.9600 . ?

loop_
_geom_hbond_atom_site_label_D
_geom_hbond_atom_site_label_H
_geom_hbond_atom_site_label_A
_geom_hbond_distance_DH
_geom_hbond_distance_HA
_geom_hbond_distance_DA
_geom_hbond_angle_DHA
_geom_hbond_site_symmetry_A
C11 H11A N9 0.93 2.64 3.326(5) 130.8 3_535
C12 H12A O15 0.97 2.61 3.514(5) 154.9 4_454
O15 H15A N8 0.82 2.09 2.889(4) 164.4 3_535

loop_
_geom_torsion_atom_site_label_1
_geom_torsion_atom_site_label_2
_geom_torsion_atom_site_label_3
_geom_torsion_atom_site_label_4
_geom_torsion
_geom_torsion_site_symmetry_1
_geom_torsion_site_symmetry_2
_geom_torsion_site_symmetry_3
_geom_torsion_site_symmetry_4
_geom_torsion_publ_flag
C6 C1 C2 C3 -1.2(7) . . . . ?
C1 C2 C3 C4 2.4(7) . . . . ?
C2 C3 C4 C5 -2.1(7) . . . . ?
C3 C4 C5 C6 0.6(7) . . . . ?
C2 C1 C6 C5 -0.3(6) . . . . ?
C2 C1 C6 C7 179.3(4) . . . . ?
C4 C5 C6 C1 0.6(6) . . . . ?
C4 C5 C6 C7 -179.0(4) . . . . ?
C1 C6 C7 C11 -18.0(7) . . . . ?
C5 C6 C7 C11 161.6(4) . . . . ?
C1 C6 C7 N8 162.4(4) . . . . ?
C5 C6 C7 N8 -18.0(6) . . . . ?
C11 C7 N8 N9 0.8(5) . . . . ?
C6 C7 N8 N9 -179.5(3) . . . . ?
C7 N8 N9 N10 -1.2(5) . . . . ?
N8 N9 N10 C11 1.2(4) . . . . ?
N8 N9 N10 C12 179.7(3) . . . . ?
N9 N10 C11 C7 -0.7(4) . . . . ?
C12 N10 C11 C7 -179.0(4) . . . . ?
N8 C7 C11 N10 0.0(4) . . . . ?
C6 C7 C11 N10 -179.7(4) . . . . ?
C11 N10 C12 C13 -118.3(4) . . . . ?
N9 N10 C12 C13 63.5(5) . . . . ?
N10 C12 C13 O15 56.7(4) . . . . ?
N10 C12 C13 C14 -178.1(3) . . . . ?
